data_2001835
loop_
_publ_author_name
'Rodier, N.'
'Agafonov, V.'
'Cense, J. M.'
'Galinier, E.'
'Ombetta, J. E.'
'Frangin, Y.'
'Guilloteau, D.'

_publ_section_title 5-(3-Iodoph\'enyl)-2,3-dihydro-5-hydroxy-5<i>H</i>-imidazo[2,1-<i>a</i>]isoindole
_journal_issue 4
_journal_name_full 'Acta Crystallographica Section C'
_journal_page_first 841
_journal_page_last 843
_journal_paper_doi 10.1107/S0108270192010540
_journal_volume 49
_journal_year 1993
_chemical_formula_sum 'C16 H13 I N2 O'
_chemical_formula_weight 376.2
_space_group_IT_number 2
_symmetry_cell_setting triclinic
_symmetry_space_group_name_Hall '-P 1'
_symmetry_space_group_name_H-M 'P -1'
_atom_type_scat_source IntTabIV
_cell_angle_alpha 103.110(10)
_cell_angle_beta 94.98(2)
_cell_angle_gamma 96.45(3)
_cell_formula_units_Z 2
_cell_length_a 8.350(2)
_cell_length_b 8.769(3)
_cell_length_c 10.1473(6)
_cell_measurement_reflns_used 25
_cell_measurement_temperature 294
_cell_measurement_theta_max 39.55
_cell_measurement_theta_min 16.28
_cell_volume 714.2(3)
_diffrn_measurement_device 'Enraf-Nonius CAD-4'
_diffrn_measurement_method \q/2\q
_diffrn_radiation_type CuK\a
_diffrn_radiation_wavelength 1.5418
_diffrn_reflns_limit_h_max 9
_diffrn_reflns_limit_h_min -9
_diffrn_reflns_limit_k_max 10
_diffrn_reflns_limit_k_min 0
_diffrn_reflns_limit_l_max 11
_diffrn_reflns_limit_l_min -11
_diffrn_reflns_number 2385
_diffrn_reflns_theta_max 65
_diffrn_standards_decay_% 2
_diffrn_standards_interval_time 120
_diffrn_standards_number 3
_exptl_absorpt_coefficient_mu 17.8
_exptl_absorpt_correction_T_max 2.05
_exptl_absorpt_correction_T_min 0.53
_exptl_absorpt_correction_type 'empirical (DIFABS; Walker & Stuart, 1983)'
_exptl_crystal_colour Incolore
_exptl_crystal_density_diffrn 1.749
_exptl_crystal_description Plaquette
_exptl_crystal_size_max 0.18
_exptl_crystal_size_mid 0.13
_exptl_crystal_size_min 0.06
_refine_diff_density_max 1.00(10)
_refine_diff_density_min -1.90(10)
_refine_ls_extinction_coef 1.0E-6(2)
_refine_ls_extinction_method 'Stout & Jensen (1968)'
_refine_ls_goodness_of_fit_obs 1.07
_refine_ls_hydrogen_treatment noref
_refine_ls_number_parameters 221
_refine_ls_number_reflns 2152
_refine_ls_R_factor_obs 0.047
_refine_ls_shift/esd_max 0.01
_refine_ls_structure_factor_coef F
_refine_ls_weighting_details 'w = 1/(1+0.5F)'
_refine_ls_weighting_scheme calc
_refine_ls_wR_factor_obs 0.065
_reflns_number_observed 2152
_reflns_number_total 2385
_reflns_observed_criterion I>=3\s(I)
_cod_data_source_file pa1025.cif
_cod_data_source_block pa1025_structure_1_of_1
_cod_depositor_comments
;
The following automatic conversions were performed:
'_symmetry_cell_setting' value 'Triclinic' changed to 'triclinic'
according to '/home/saulius/struct/CIF-dictionaries/cif_core.dic'
dictionary named 'cif_core.dic' version 2.4.1 from 2010-06-29.

Automatic conversion script
Id: cif_fix_enum 1527 2010-12-29 10:47:43Z saulius 

The following automatic conversions were performed:

'_symmetry_cell_setting' value 'Triclinic' changed to 'triclinic'
according to /home/saulius/struct/CIF-dictionaries/cif_core.dic
dictionary named 'cif_core.dic' version 2.4.1 from 2010-06-29.

Automatic conversion script
Id: cif_fix_values 1715 2011-07-08 13:25:40Z adriana 

The following automatic conversions were performed:

'_refine_ls_weighting_scheme' value '1/(1+0.5F)' was changed to
'calc'. New tag '_refine_ls_weighting_details' was created. The value
of the new tag was set to 'w = 1/(1+0.5F)'.

Automatic conversion script
Id: cif_fix_values 3143 2015-03-26 13:38:13Z robertas 
;
_cod_original_cell_volume 714.2(6)
_cod_database_code 2001835

loop_
_symmetry_equiv_pos_as_xyz
x,y,z
-x,1-y,-z

loop_
_atom_site_label
_atom_site_fract_x
_atom_site_fract_y
_atom_site_fract_z
C(1) .1385(6) .7942(6) .1817(5)
N(2) .1217(5) .6448(5) .2258(5)
C(3) .2414(7) .5374(7) .2341(6)
C(4) .1281(8) .3812(7) .2201(6)
N(5) -.0376(6) .4076(6) .1681(5)
C(6) -.0247(7) .5555(6) .1775(5)
C(7) -.1353(6) .6631(6) .1419(5)
C(8) -.3020(7) .6420(7) .1099(6)
C(9) -.3744(7) .7705(8) .0836(6)
C(10) -.2814(7) .9127(7) .0913(5)
C(11) -.1125(7) .9349(6) .1243(6)
C(12) -.0407(6) .8060(6) .1489(5)
C(13) .2282(6) .9307(6) .2948(5)
C(14) .3493(7) 1.0360(6) .2680(5)
C(15) .4266(7) 1.1594(7) .3728(5)
C(16) .3840(8) 1.1796(8) .5027(6)
C(17) .2649(9) 1.0737(9) .5293(6)
C(18) .1861(8) .9485(8) .4265(6)
O(19) .2218(4) .7857(5) .0658(4)
I(20) .61867(5) 1.31050(5) .32851(4)
H(3) .308 .567 .319
H'(3) .308 .531 .162
H(4) .126 .355 .306
H'(4) .164 .298 .157
H(8) -.365 .544 .106
H(9) -.488 .759 .061
H(10) -.333 .998 .074
H(11) -.049 1.034 .129
H(14) .379 1.024 .178
H(16) .436 1.266 .573
H(17) .236 1.086 .619
H(18) .104 .875 .446
H(19) .172 .730 .003

loop_
_geom_angle_atom_site_label_1
_geom_angle_atom_site_label_2
_geom_angle_atom_site_label_3
_geom_angle_site_symmetry_3
_geom_angle
_geom_angle_publ_flag
N(2) C(1) C(12) . 98.9(4) yes
N(2) C(1) C(13) . 111.5(4) yes
N(2) C(1) O(19) . 112.9(4) yes
C(12) C(1) C(13) . 114.1(4) yes
C(12) C(1) O(19) . 111.5(4) yes
C(13) C(1) O(19) . 107.8(4) yes
C(1) N(2) C(3) . 128.8(5) yes
C(1) N(2) C(6) . 112.3(5) yes
C(3) N(2) C(6) . 107.7(4) yes
N(2) C(3) C(4) . 100.2(5) yes
C(3) C(4) N(5) . 106.6(5) yes
C(4) N(5) C(6) . 104.2(4) yes
N(2) C(6) N(5) . 118.7(5) yes
N(2) C(6) C(7) . 106.8(4) yes
N(5) C(6) C(7) . 134.5(5) yes
C(6) C(7) C(8) . 131.2(5) yes
C(6) C(7) C(12) . 106.8(4) yes
C(8) C(7) C(12) . 122.0(5) yes
C(7) C(8) C(9) . 117.8(5) yes
C(8) C(9) C(10) . 120.5(6) yes
C(9) C(10) C(11) . 121.9(6) yes
C(10) C(11) C(12) . 117.4(5) yes
C(1) C(12) C(7) . 110.8(5) yes
C(1) C(12) C(11) . 128.8(5) yes
C(7) C(12) C(11) . 120.4(5) yes
C(1) C(13) C(14) . 121.0(5) yes
C(1) C(13) C(18) . 119.2(5) yes
C(14) C(13) C(18) . 119.8(5) yes
C(13) C(14) C(15) . 119.4(5) yes
C(14) C(15) C(16) . 121.2(5) yes
C(14) C(15) I(20) . 117.9(4) yes
C(16) C(15) I(20) . 120.8(4) yes
C(15) C(16) C(17) . 119.2(5) yes
C(16) C(17) C(18) . 120.8(6) yes
C(13) C(18) C(17) . 119.6(6) yes
O(19) H(19) N(5) 2 177 yes

loop_
_geom_bond_atom_site_label_1
_geom_bond_atom_site_label_2
_geom_bond_site_symmetry_2
_geom_bond_distance
_geom_bond_publ_flag
C(3) H(3) . .95 yes
C(3) H'(3) . .94 yes
C(4) H(4) . .95 yes
C(4) H'(4) . .95 yes
C(8) H(8) . .95 yes
C(9) H(9) . .95 yes
C(10) H(10) . .95 yes
C(11) H(11) . .95 yes
C(14) H(14) . .95 yes
C(16) H(16) . .95 yes
C(17) H(17) . .95 yes
C(18) H(18) . .95 yes
O(19) H(19) . .77 yes
C(1) N(2) . 1.473(8) yes
C(1) C(12) . 1.525(7) yes
C(1) C(13) . 1.529(6) yes
C(1) O(19) . 1.410(7) yes
N(2) C(3) . 1.458(8) yes
N(2) C(6) . 1.362(6) yes
C(3) C(4) . 1.545(8) yes
C(4) N(5) . 1.499(9) yes
N(5) C(6) . 1.271(7) yes
C(6) C(7) . 1.472(8) yes
C(7) C(8) . 1.383(7) yes
C(7) C(12) . 1.388(7) yes
C(8) C(9) . 1.400(10) yes
C(9) C(10) . 1.376(9) yes
C(10) C(11) . 1.402(8) yes
C(11) C(12) . 1.398(8) yes
C(13) C(14) . 1.379(8) yes
C(13) C(18) . 1.390(8) yes
C(14) C(15) . 1.386(7) yes
C(15) C(16) . 1.373(9) yes
C(16) C(17) . 1.370(10) yes
C(17) C(18) . 1.388(8) yes
C(15) I(20) . 2.109(6) yes
O(19) N(5) 2 2.798(5) yes
